data_2102930
loop_
_publ_author_name
'Helmholdt, Robert B.'
'Sonneveld, Ed J.'
'Vande Velde, Christophe M. L.'
'Blockhuys, Frank'
'Lenstra, Albert T. H.'
'Geise, Herman J.'
'Peschar, Ren\'e'

_publ_section_title
;
 Structures of tetrabromothiophene and tetrabromoselenophene: the
 influence of the heteroatom on the heterophene packing
;
_journal_coeditor_code AV5088
_journal_issue 5
_journal_name_full 'Acta Crystallographica Section B'
_journal_page_first 783
_journal_page_last 790
_journal_paper_doi 10.1107/S010876810703652X
_journal_volume 63
_journal_year 2007
_chemical_formula_sum 'C4 Br4 Se'
_chemical_formula_weight 446.62
_chemical_name_systematic ' ?'
_space_group_IT_number 14
_symmetry_cell_setting monoclinic
_symmetry_space_group_name_Hall '-P 2ybc'
_symmetry_space_group_name_H-M 'P 1 21/c 1'
_audit_creation_method 'from EXP file using GSAS2CIF'
_cell_angle_alpha 90.0
_cell_angle_beta 96.3502(4)
_cell_angle_gamma 90.0
_cell_formula_units_Z 4
_cell_length_a 14.86453(4)
_cell_length_b 4.078983(16)
_cell_length_c 13.90429(7)
_cell_volume 837.875(6)
_computing_structure_refinement GSAS
_diffrn_radiation_wavelength 1.25007
_exptl_absorpt_correction_T_max 1.00000
_exptl_absorpt_correction_T_min 1.00000
_exptl_absorpt_process_details
;   GSAS Absorption/surface roughness correction: function number 0
 No correction is applied.
;
_refine_ls_goodness_of_fit_all 1.63
_refine_ls_matrix_type full
_refine_ls_number_parameters 59
_refine_ls_number_restraints 28
_refine_ls_shift/su_max 2.04
_refine_ls_shift/su_mean 0.06
_reflns_number_total 267
_cod_data_source_file av5088.cif
_cod_data_source_block C4Br4Se_publ
_cod_depositor_comments
;
The following automatic conversions were performed:
'_geom_bond_publ_flag' value 'N' changed to 'n' according to
'/home/saulius/struct/CIF-dictionaries/cif_core.dic' dictionary named
'cif_core.dic' version 2.4.1 from 2010-06-29 (42
times).

'_geom_angle_publ_flag' value 'N' changed to 'n' according to
'/home/saulius/struct/CIF-dictionaries/cif_core.dic' dictionary named
'cif_core.dic' version 2.4.1 from 2010-06-29 (13 times).

Automatic conversion script
Id: cif_fix_enum 1527 2010-12-29 10:47:43Z saulius 

The following automatic conversions were performed:

'_geom_bond_publ_flag' value 'N' changed to 'n' according to
/home/saulius/struct/CIF-dictionaries/cif_core.dic dictionary named
'cif_core.dic' version 2.4.1 from 2010-06-29 (42
times).

'_geom_angle_publ_flag' value 'N' changed to 'n' according
to /home/saulius/struct/CIF-dictionaries/cif_core.dic dictionary
named 'cif_core.dic' version 2.4.1 from 2010-06-29 (13 times).

Automatic conversion script
Id: cif_fix_values 1715 2011-07-08 13:25:40Z adriana 
;
_cod_original_cell_volume 837.874(4)
_cod_original_sg_symbol_H-M 'P 21/c'
_cod_database_code 2102930

loop_
_symmetry_equiv_pos_site_id
_symmetry_equiv_pos_as_xyz
1 +x,+y,+z
2 -x,+y+1/2,-z+1/2
-1 -x,-y,-z
-2 +x,-y+1/2,+z+1/2

loop_
_atom_site_type_symbol
_atom_site_label
_atom_site_fract_x
_atom_site_fract_y
_atom_site_fract_z
_atom_site_U_iso_or_equiv
_atom_site_thermal_displace_type
_atom_site_occupancy
Br Br1 0.10981(17) 0.2682(8) 0.53302(19) 0.00617 Uiso 1.0
Br Br2 0.08886(17) 0.6700(8) 0.3093(2) 0.00617 Uiso 1.0
Br Br3 0.29427(17) 0.7513(9) 0.2160(2) 0.00617 Uiso 1.0
Br Br4 0.47057(19) 0.3879(7) 0.3603(2) 0.00617 Uiso 1.0
Se Se 0.32169(18) 0.2303(8) 0.50362(19) 0.00367 Uiso 1.0
C C1 0.2075(7) 0.312(4) 0.4566(9) 0.00518 Uiso 1.0
C C2 0.2002(8) 0.521(5) 0.3752(11) 0.00518 Uiso 1.0
C C3 0.2823(8) 0.570(5) 0.3397(11) 0.00518 Uiso 1.0
C C4 0.3546(7) 0.408(5) 0.3983(10) 0.00518 Uiso 1.0

loop_
_atom_type_symbol
_atom_type_scat_dispersion_real
_atom_type_scat_dispersion_imag
_atom_type_scat_source
Br -0.374 2.456 International_Tables_Vol_C
Se -0.178 2.223 International_Tables_Vol_C
C 0.002 0.002 International_Tables_Vol_C

loop_
_geom_angle_atom_site_label_1
_geom_angle_atom_site_label_2
_geom_angle_atom_site_label_3
_geom_angle_site_symmetry_1
_geom_angle_site_symmetry_3
_geom_angle
_geom_angle_publ_flag
C1 Se C4 1_555 1_555 87.7(4) n
Br1 C1 Se 1_555 1_555 122.2(6) n
Br1 C1 C2 1_555 1_555 120.6(6) n
Se C1 C2 1_555 1_555 113.1(5) n
Br2 C2 C1 1_555 1_555 124.4(5) n
Br2 C2 C3 1_555 1_555 122.6(5) n
C1 C2 C3 1_555 1_555 112.4(5) n
Br3 C3 C2 1_555 1_555 123.7(6) n
Br3 C3 C4 1_555 1_555 123.6(6) n
C2 C3 C4 1_555 1_555 111.6(5) n
Br4 C4 Se 1_555 1_555 125.0(5) n
Br4 C4 C3 1_555 1_555 121.2(5) n
Se C4 C3 1_555 1_555 113.8(5) n

loop_
_geom_bond_atom_site_label_1
_geom_bond_atom_site_label_2
_geom_bond_site_symmetry_2
_geom_bond_distance
_geom_bond_publ_flag
Br1 Br2 1_555 3.499(4) n
Br1 Se 1_555 3.224(4) n
Br1 C1 1_555 1.900(11) n
Br1 C2 1_555 2.887(12) n
Br2 Br1 1_555 3.499(4) n
Br2 Br2 2_545 3.591(4) n
Br2 Br2 2_555 3.591(4) n
Br2 Br3 1_555 3.463(4) n
Br2 C2 1_555 1.901(12) n
Br2 C3 1_555 2.889(12) n
Br3 Br2 1_555 3.463(4) n
Br3 Br4 1_555 3.453(4) n
Br3 C2 1_555 2.902(11) n
Br3 C3 1_555 1.899(12) n
Br4 Br3 1_555 3.453(4) n
Br4 Se 1_555 3.203(4) n
Br4 C3 1_555 2.878(12) n
Br4 C4 1_555 1.859(11) n
Se Br1 1_555 3.224(4) n
Se Br4 1_555 3.203(4) n
Se C1 1_555 1.782(11) n
Se C2 1_555 2.672(12) n
Se C3 1_555 2.675(12) n
Se C4 1_555 1.752(11) n
C1 Br1 1_555 1.900(11) n
C1 Se 1_555 1.782(11) n
C1 C2 1_555 1.412(14) n
C2 Br1 1_555 2.887(12) n
C2 Br2 1_555 1.901(12) n
C2 Br3 1_555 2.902(11) n
C2 Se 1_555 2.672(12) n
C2 C1 1_555 1.412(14) n
C2 C3 1_555 1.381(14) n
C3 Br2 1_555 2.889(12) n
C3 Br3 1_555 1.899(12) n
C3 Br4 1_555 2.878(12) n
C3 Se 1_555 2.675(12) n
C3 C2 1_555 1.381(14) n
C3 C4 1_555 1.436(13) n
C4 Br4 1_555 1.859(11) n
C4 Se 1_555 1.752(11) n
C4 C3 1_555 1.436(13) n
